data_4319029
loop_
_publ_author_name
'Russell A. Allred'
'Lenore H. McAlexander'
'Atta M. Arif'
'Lisa M. Berreau'

_publ_section_title
;
 Chemistry of a Binuclear Cadmium(II) Hydroxide Complex: Formation from
 Water, CO2 Reactivity, and Comparison to a Zinc Analog
;
_journal_name_full 'Inorganic Chemistry'
_journal_page_first 6790
_journal_page_last 6801
_journal_paper_doi 10.1021/ic0258072
_journal_volume 41
_journal_year 2002
_chemical_formula_sum 'C38 H68 Cd2 Cl4 N8 O8 S4'
_chemical_formula_weight 1259.84
_chemical_name_systematic
;
 ?
;
_space_group_IT_number 15
_symmetry_cell_setting monoclinic
_symmetry_space_group_name_Hall '-C 2yc'
_symmetry_space_group_name_H-M 'C 1 2/c 1'
_atom_sites_solution_hydrogens geom
_atom_sites_solution_primary direct
_atom_sites_solution_secondary difmap
_audit_creation_method SHELXL-97
_cell_angle_alpha 90.00
_cell_angle_beta 102.1589(10)
_cell_angle_gamma 90.00
_cell_formula_units_Z 8
_cell_length_a 24.6181(3)
_cell_length_b 24.2867(4)
_cell_length_c 19.3653(3)
_cell_measurement_reflns_used 12645
_cell_measurement_temperature 200(1)
_cell_measurement_theta_max 27.485
_cell_measurement_theta_min 1.018
_cell_volume 11318.6(3)
_computing_cell_refinement DENZO-SMN
_computing_data_collection 'Nonius COLLECT'
_computing_data_reduction DENZO-SMN
_computing_molecular_graphics 'WinGX, Ortep3'
_computing_structure_refinement 'SHELXL-97 (Sheldrick, 1997)'
_computing_structure_solution SIR97
_diffrn_ambient_temperature 200(2)
_diffrn_measured_fraction_theta_full 0.992
_diffrn_measured_fraction_theta_max 0.992
_diffrn_measurement_device_type 'Nonius KappaCCD diffractometer'
_diffrn_measurement_method 'Phi plus Omega scan'
_diffrn_radiation_monochromator graphite
_diffrn_radiation_source 'fine-focus sealed tube'
_diffrn_radiation_type MoK\a
_diffrn_radiation_wavelength 0.71073
_diffrn_reflns_av_R_equivalents 0.0451
_diffrn_reflns_av_sigmaI/netI 0.0814
_diffrn_reflns_limit_h_max 32
_diffrn_reflns_limit_h_min -32
_diffrn_reflns_limit_k_max 31
_diffrn_reflns_limit_k_min -29
_diffrn_reflns_limit_l_max 25
_diffrn_reflns_limit_l_min -25
_diffrn_reflns_number 23200
_diffrn_reflns_theta_full 27.85
_diffrn_reflns_theta_max 27.85
_diffrn_reflns_theta_min 2.80
_diffrn_standards_decay_% '< 2.0'
_exptl_absorpt_coefficient_mu 1.138
_exptl_absorpt_correction_T_max 0.8389
_exptl_absorpt_correction_T_min 0.7412
_exptl_absorpt_correction_type multi-scan
_exptl_absorpt_process_details 'DENZO-SMN (Otwinowski & Minor, 1997)'
_exptl_crystal_colour colorless
_exptl_crystal_density_diffrn 1.479
_exptl_crystal_density_method 'not measured'
_exptl_crystal_description prism
_exptl_crystal_F_000 5152
_exptl_crystal_size_max 0.28
_exptl_crystal_size_mid 0.18
_exptl_crystal_size_min 0.16
_refine_diff_density_max 1.036
_refine_diff_density_min -0.795
_refine_diff_density_rms 0.099
_refine_ls_extinction_method none
_refine_ls_goodness_of_fit_ref 1.029
_refine_ls_hydrogen_treatment mixed
_refine_ls_matrix_type full
_refine_ls_number_parameters 602
_refine_ls_number_reflns 13383
_refine_ls_number_restraints 91
_refine_ls_restrained_S_all 1.067
_refine_ls_R_factor_all 0.1048
_refine_ls_R_factor_gt 0.0536
_refine_ls_shift/su_max 0.001
_refine_ls_shift/su_mean 0.000
_refine_ls_structure_factor_coef Fsqd
_refine_ls_weighting_details 'calc w=1/[\s^2^(Fo^2^)+(0.0622P)^2^+13.1428P] where P=(Fo^2^+2Fc^2^)/3'
_refine_ls_weighting_scheme calc
_refine_ls_wR_factor_gt 0.1185
_refine_ls_wR_factor_ref 0.1339
_reflns_number_gt 8490
_reflns_number_total 13383
_reflns_threshold_expression >2sigma(I)
_cod_data_source_file ic0258072-3_s1_3.cif
_cod_data_source_block usu042
_cod_depositor_comments
;
The following automatic conversions were performed:

'_exptl_absorpt_correction_type' value 'Multi-scan' changed to
'multi-scan' according to the built-in table from CIF Core dictionary
named 'cif_core.dic' version 2.4.1 from 2010-06-29.

Automatic conversion script
Id: cif_fix_values 1646 2011-03-28 12:23:43Z adriana 
;
_cod_original_sg_symbol_H-M 'C 2/c'
_cod_database_code 4319029

loop_
_symmetry_equiv_pos_as_xyz
'x, y, z'
'-x, y, -z+1/2'
'x+1/2, y+1/2, z'
'-x+1/2, y+1/2, -z+1/2'
'-x, -y, -z'
'x, -y, z-1/2'
'-x+1/2, -y+1/2, -z'
'x+1/2, -y+1/2, z-1/2'

loop_
_atom_site_label
_atom_site_type_symbol
_atom_site_fract_x
_atom_site_fract_y
_atom_site_fract_z
_atom_site_U_iso_or_equiv
_atom_site_adp_type
_atom_site_occupancy
_atom_site_symmetry_multiplicity
_atom_site_calc_flag
_atom_site_refinement_flags
_atom_site_disorder_assembly
_atom_site_disorder_group
Cd1 Cd 0.425196(14) 0.307793(14) 0.382176(16) 0.03341(10) Uani 1 1 d . . .
Cd2 Cd 0.278734(14) 0.288712(14) 0.279899(16) 0.03549(11) Uani 1 1 d . . .
Cl1 Cl 0.32268(5) 0.28109(5) 0.40999(6) 0.0422(3) Uani 1 1 d . . .
Cl2 Cl 0.3739 0.34097(5) 0.2619 0.0382(3) Uani 1 1 d . . .
Cl3 Cl 0.20008(5) 0.10823(5) 0.01818(7) 0.0492(3) Uani 1 1 d . . .
Cl4 Cl 0.0000 0.21357(8) 0.2500 0.0447(4) Uani 1 2 d S . .
S1 S 0.52674(6) 0.32037(7) 0.35625(8) 0.0597(4) Uani 1 1 d . . .
S2 S 0.42086(6) 0.19711(6) 0.37762(8) 0.0587(4) Uani 1 1 d . . .
S3 S 0.19325(6) 0.22396(6) 0.29320(7) 0.0529(4) Uani 1 1 d . . .
S4 S 0.33142(6) 0.21572(6) 0.21141(8) 0.0554(4) Uani 1 1 d . . .
O1 O 0.2294(2) 0.0647(2) 0.0566(3) 0.1147(19) Uani 1 1 d . . .
O2 O 0.1725(2) 0.0911(3) -0.0486(3) 0.122(2) Uani 1 1 d . . .
O3 O 0.2359(3) 0.15120(19) 0.0111(2) 0.107(2) Uani 1 1 d . . .
O4 O 0.1627(2) 0.1276(3) 0.0597(3) 0.112(2) Uani 1 1 d . . .
O5 O 0.01390(19) 0.24705(19) 0.19569(19) 0.0770(13) Uani 1 1 d . . .
O6 O 0.04680(16) 0.18020(18) 0.2798(2) 0.0670(11) Uani 1 1 d . . .
N1 N 0.48192(17) 0.28506(16) 0.49470(18) 0.0388(9) Uani 1 1 d . . .
N2 N 0.42077(16) 0.38412(15) 0.45420(17) 0.0354(9) Uani 1 1 d . . .
N3 N 0.38947(19) 0.44720(17) 0.3668(2) 0.0516(12) Uani 1 1 d . . .
H3 H 0.3994 0.4235 0.3374 0.062 Uiso 1 1 calc R . .
N4 N 0.22259(16) 0.29442(15) 0.16439(18) 0.0374(9) Uani 1 1 d . . .
N5 N 0.23710(15) 0.37658(15) 0.27155(18) 0.0340(9) Uani 1 1 d . . .
N6 N 0.2457(2) 0.39465(18) 0.39031(19) 0.0518(11) Uani 1 1 d . . .
H6 H 0.2658 0.3647 0.4013 0.062 Uiso 1 1 calc R A 1
C1 C 0.5359(3) 0.3936(3) 0.3616(4) 0.077(2) Uani 1 1 d . . .
H1A H 0.5249 0.4074 0.4042 0.116 Uiso 1 1 calc R . .
H1B H 0.5129 0.4109 0.3198 0.116 Uiso 1 1 calc R . .
H1C H 0.5751 0.4026 0.3638 0.116 Uiso 1 1 calc R . .
C2 C 0.5654(2) 0.2993(2) 0.4422(3) 0.0625(16) Uani 1 1 d . . .
H2A H 0.5724 0.2592 0.4411 0.075 Uiso 1 1 calc R . .
H2B H 0.6019 0.3181 0.4516 0.075 Uiso 1 1 calc R . .
C3 C 0.5368(2) 0.3115(2) 0.5029(3) 0.0547(14) Uani 1 1 d . . .
H3A H 0.5608 0.2987 0.5476 0.066 Uiso 1 1 calc R . .
H3B H 0.5322 0.3518 0.5066 0.066 Uiso 1 1 calc R . .
C4 C 0.4814(3) 0.1695(3) 0.3510(4) 0.090(2) Uani 1 1 d . . .
H4A H 0.5138 0.1924 0.3704 0.135 Uiso 1 1 calc R . .
H4B H 0.4752 0.1693 0.2993 0.135 Uiso 1 1 calc R . .
H4C H 0.4880 0.1318 0.3688 0.135 Uiso 1 1 calc R . .
C5 C 0.4395(2) 0.1915(2) 0.4737(3) 0.0566(15) Uani 1 1 d . . .
H5A H 0.4070 0.2025 0.4930 0.068 Uiso 1 1 calc R . .
H5B H 0.4475 0.1524 0.4862 0.068 Uiso 1 1 calc R . .
C6 C 0.4886(2) 0.2255(2) 0.5091(3) 0.0485(13) Uani 1 1 d . . .
H6A H 0.4950 0.2196 0.5608 0.058 Uiso 1 1 calc R . .
H6B H 0.5220 0.2124 0.4932 0.058 Uiso 1 1 calc R . .
C7 C 0.4493(3) 0.3111(2) 0.5424(2) 0.0513(14) Uani 1 1 d . . .
H7A H 0.4708 0.3089 0.5917 0.062 Uiso 1 1 calc R . .
H7B H 0.4143 0.2903 0.5397 0.062 Uiso 1 1 calc R . .
C8 C 0.4355(2) 0.3710(2) 0.5240(2) 0.0497(14) Uani 1 1 d . . .
C9 C 0.4348(4) 0.4088(3) 0.5755(3) 0.087(3) Uani 1 1 d . . .
H9 H 0.4448 0.3987 0.6239 0.105 Uiso 1 1 calc R . .
C10 C 0.4194(4) 0.4622(3) 0.5561(3) 0.091(3) Uani 1 1 d . . .
H10 H 0.4188 0.4891 0.5916 0.110 Uiso 1 1 calc R . .
C11 C 0.4053(3) 0.4766(2) 0.4878(3) 0.0588(16) Uani 1 1 d . . .
H11 H 0.3953 0.5135 0.4746 0.071 Uiso 1 1 calc R . .
C12 C 0.4056(2) 0.43628(19) 0.4365(2) 0.0389(11) Uani 1 1 d . . .
C13 C 0.3568(3) 0.4951(3) 0.3357(3) 0.0710(18) Uani 1 1 d . . .
H13A H 0.3480 0.5176 0.3746 0.085 Uiso 1 1 calc R . .
H13B H 0.3212 0.4817 0.3070 0.085 Uiso 1 1 calc R . .
C14 C 0.3834(3) 0.5313(2) 0.2908(3) 0.0595(15) Uani 1 1 d . . .
C15 C 0.4323(4) 0.5607(4) 0.3477(5) 0.111(3) Uani 1 1 d . . .
H15A H 0.4588 0.5328 0.3708 0.166 Uiso 1 1 calc R . .
H15B H 0.4162 0.5796 0.3834 0.166 Uiso 1 1 calc R . .
H15C H 0.4516 0.5874 0.3236 0.166 Uiso 1 1 calc R . .
C16 C 0.3470(4) 0.5778(3) 0.2613(3) 0.091(2) Uani 1 1 d . . .
H16A H 0.3672 0.6026 0.2356 0.136 Uiso 1 1 calc R . .
H16B H 0.3358 0.5981 0.2998 0.136 Uiso 1 1 calc R . .
H16C H 0.3138 0.5637 0.2290 0.136 Uiso 1 1 calc R . .
C17 C 0.4123(6) 0.5044(3) 0.2428(5) 0.167(6) Uani 1 1 d . . .
H17A H 0.4389 0.4778 0.2688 0.250 Uiso 1 1 calc R . .
H17B H 0.4323 0.5320 0.2207 0.250 Uiso 1 1 calc R . .
H17C H 0.3855 0.4852 0.2061 0.250 Uiso 1 1 calc R . .
C18 C 0.1550(3) 0.2682(3) 0.3399(3) 0.079(2) Uani 1 1 d . . .
H18A H 0.1518 0.3049 0.3183 0.118 Uiso 1 1 calc R . .
H18B H 0.1745 0.2709 0.3894 0.118 Uiso 1 1 calc R . .
H18C H 0.1178 0.2529 0.3374 0.118 Uiso 1 1 calc R . .
C19 C 0.1550(2) 0.2300(2) 0.2029(2) 0.0453(12) Uani 1 1 d . . .
H19A H 0.1659 0.1991 0.1752 0.054 Uiso 1 1 calc R . .
H19B H 0.1149 0.2260 0.2023 0.054 Uiso 1 1 calc R . .
C20 C 0.1640(2) 0.2837(2) 0.1667(2) 0.0421(11) Uani 1 1 d . . .
H20A H 0.1416 0.2830 0.1178 0.050 Uiso 1 1 calc R . .
H20B H 0.1501 0.3144 0.1919 0.050 Uiso 1 1 calc R . .
C21 C 0.2974(3) 0.1500(3) 0.2026(4) 0.0745(18) Uani 1 1 d . . .
H21A H 0.2570 0.1554 0.1934 0.112 Uiso 1 1 calc R . .
H21B H 0.3092 0.1290 0.2464 0.112 Uiso 1 1 calc R . .
H21C H 0.3073 0.1298 0.1632 0.112 Uiso 1 1 calc R . .
C22 C 0.3030(2) 0.2472(2) 0.1271(3) 0.0540(14) Uani 1 1 d . . .
H22A H 0.3221 0.2828 0.1247 0.065 Uiso 1 1 calc R . .
H22B H 0.3116 0.2233 0.0894 0.065 Uiso 1 1 calc R . .
C23 C 0.2406(2) 0.2577(2) 0.1115(2) 0.0471(13) Uani 1 1 d . . .
H23A H 0.2294 0.2746 0.0641 0.056 Uiso 1 1 calc R . .
H23B H 0.2210 0.2220 0.1105 0.056 Uiso 1 1 calc R . .
C24 C 0.2307(2) 0.3529(2) 0.1472(2) 0.0433(12) Uani 1 1 d . . .
H24A H 0.2058 0.3619 0.1014 0.052 Uiso 1 1 calc R . .
H24B H 0.2694 0.3582 0.1417 0.052 Uiso 1 1 calc R . .
C25 C 0.2192(2) 0.3921(2) 0.2025(2) 0.0408(11) Uani 1 1 d . . .
C26 C 0.1939(3) 0.4405(2) 0.1837(3) 0.0656(17) Uani 1 1 d . . .
H26 H 0.1816 0.4500 0.1353 0.079 Uiso 1 1 calc R . .
C27 C 0.1860(3) 0.4763(3) 0.2369(4) 0.081(2) Uani 1 1 d . B .
H27 H 0.1681 0.5107 0.2249 0.097 Uiso 1 1 calc R . .
C28 C 0.2037(3) 0.4624(2) 0.3054(3) 0.0652(17) Uani 1 1 d . . .
H28 H 0.1990 0.4872 0.3416 0.078 Uiso 1 1 calc R B .
C29 C 0.2288(2) 0.41140(19) 0.3227(2) 0.0424(12) Uani 1 1 d . B .
C30 C 0.2285(6) 0.4297(5) 0.4454(5) 0.057(5) Uani 0.494(10) 1 d PD B 1
H30A H 0.2474 0.4657 0.4470 0.069 Uiso 0.494(10) 1 calc PR B 1
H30B H 0.1880 0.4364 0.4316 0.069 Uiso 0.494(10) 1 calc PR B 1
C31 C 0.2413(4) 0.4050(4) 0.5170(6) 0.033(3) Uani 0.494(10) 1 d PD B 1
C32 C 0.3037(4) 0.3986(5) 0.5424(6) 0.081(5) Uani 0.494(10) 1 d PD B 1
H32A H 0.3218 0.4344 0.5410 0.121 Uiso 0.494(10) 1 calc PR B 1
H32B H 0.3179 0.3727 0.5116 0.121 Uiso 0.494(10) 1 calc PR B 1
H32C H 0.3118 0.3846 0.5909 0.121 Uiso 0.494(10) 1 calc PR B 1
C33 C 0.2203(4) 0.3494(3) 0.5220(4) 0.111(3) Uani 1 1 d D . .
H33A H 0.2306 0.3367 0.5710 0.167 Uiso 1 1 calc R B 1
H33B H 0.2364 0.3247 0.4916 0.167 Uiso 1 1 calc R B 1
H33C H 0.1797 0.3494 0.5066 0.167 Uiso 1 1 calc R B 1
C34 C 0.2273(3) 0.4459(3) 0.5685(3) 0.102(3) Uani 1 1 d D . .
H34A H 0.2435 0.4818 0.5610 0.152 Uiso 1 1 calc R B 1
H34B H 0.2425 0.4333 0.6168 0.152 Uiso 1 1 calc R B 1
H34C H 0.1869 0.4495 0.5614 0.152 Uiso 1 1 calc R B 1
C30A C 0.2591(5) 0.4233(6) 0.4595(6) 0.056(4) Uani 0.506(10) 1 d PD B 2
H30C H 0.2578 0.4636 0.4515 0.067 Uiso 0.506(10) 1 calc PR B 2
H30D H 0.2973 0.4135 0.4841 0.067 Uiso 0.506(10) 1 calc PR B 2
C31A C 0.2195(5) 0.4085(4) 0.5053(6) 0.048(4) Uani 0.506(10) 1 d PD B 2
C32A C 0.1607(4) 0.4182(6) 0.4642(7) 0.110(7) Uani 0.506(10) 1 d PD B 2
H32D H 0.1562 0.4570 0.4504 0.165 Uiso 0.506(10) 1 calc PR B 2
H32E H 0.1344 0.4088 0.4939 0.165 Uiso 0.506(10) 1 calc PR B 2
H32F H 0.1536 0.3950 0.4218 0.165 Uiso 0.506(10) 1 calc PR B 2
Cl5 Cl 0.4700(3) 0.0128(3) 0.4594(4) 0.208(4) Uani 0.50 1 d PD . .
O7 O 0.5137(6) 0.0506(5) 0.5112(8) 0.395(10) Uiso 1 1 d D . .
O8 O 0.4738(11) 0.0166(12) 0.3802(10) 0.394(19) Uiso 0.50 1 d PD C 1
O9 O 0.4087(8) 0.0249(11) 0.4696(13) 0.361 Uiso 0.50 1 d PD C 1
N7 N 0.1144(3) 0.3357(3) 0.9783(4) 0.103(2) Uani 1 1 d D . .
C35 C 0.1178(3) 0.3804(3) 0.9647(3) 0.0707(18) Uani 1 1 d D . .
C36 C 0.1321(4) 0.4346(4) 0.9482(6) 0.137(4) Uani 1 1 d D . .
H36A H 0.1724 0.4369 0.9518 0.206 Uiso 1 1 calc R . .
H36B H 0.1211 0.4606 0.9815 0.206 Uiso 1 1 calc R . .
H36C H 0.1129 0.4439 0.9000 0.206 Uiso 1 1 calc R . .
N8 N 0.0769(7) 0.4332(8) 0.7681(9) 0.134(6) Uiso 0.50 1 d P D -1
C37 C 0.0342(7) 0.4630(8) 0.7571(10) 0.241(8) Uiso 1 1 d . D -1
N9 N -0.0698(11) 0.3950(12) 0.1471(15) 0.229(11) Uiso 0.50 1 d PD . .
C38 C -0.0227(10) 0.3835(11) 0.1541(13) 0.155(8) Uiso 0.50 1 d PD . .
C39 C 0.0357(8) 0.3837(9) 0.1510(10) 0.133(7) Uiso 0.50 1 d PD . .
H39A H 0.0443 0.3505 0.1266 0.199 Uiso 0.50 1 calc PR . .
H39B H 0.0584 0.3844 0.1991 0.199 Uiso 0.50 1 calc PR . .
H39C H 0.0438 0.4164 0.1252 0.199 Uiso 0.50 1 calc PR . .

loop_
_atom_site_aniso_label
_atom_site_aniso_U_11
_atom_site_aniso_U_22
_atom_site_aniso_U_33
_atom_site_aniso_U_23
_atom_site_aniso_U_13
_atom_site_aniso_U_12
Cd1 0.03551(19) 0.0339(2) 0.03155(17) -0.00244(14) 0.00879(13) -0.00316(15)
Cd2 0.0366(2) 0.0330(2) 0.03658(18) -0.00306(14) 0.00687(14) -0.00503(15)
Cl1 0.0387(6) 0.0495(8) 0.0388(6) 0.0109(5) 0.0094(5) -0.0047(6)
Cl2 0.0442(7) 0.0431(7) 0.0292(5) -0.0018(5) 0.0119(5) -0.0086(5)
Cl3 0.0548(8) 0.0411(8) 0.0538(7) 0.0023(6) 0.0166(6) -0.0043(6)
Cl4 0.0507(10) 0.0526(11) 0.0310(8) 0.000 0.0089(7) 0.000
S1 0.0487(8) 0.0746(11) 0.0634(9) 0.0043(7) 0.0293(7) -0.0059(8)
S2 0.0583(9) 0.0408(8) 0.0733(9) -0.0129(7) 0.0055(7) -0.0030(7)
S3 0.0633(9) 0.0507(9) 0.0444(7) 0.0019(6) 0.0109(6) -0.0258(7)
S4 0.0494(8) 0.0476(9) 0.0695(9) -0.0203(7) 0.0131(7) -0.0005(7)
O1 0.122(5) 0.068(4) 0.147(5) 0.027(3) 0.013(4) 0.032(3)
O2 0.105(4) 0.173(6) 0.078(3) -0.044(4) -0.002(3) -0.037(4)
O3 0.193(6) 0.063(3) 0.090(3) -0.029(2) 0.087(4) -0.071(3)
O4 0.104(4) 0.149(5) 0.105(4) 0.028(4) 0.071(3) 0.033(4)
O5 0.094(3) 0.088(3) 0.045(2) 0.021(2) 0.006(2) -0.028(3)
O6 0.057(2) 0.083(3) 0.063(2) 0.016(2) 0.0162(19) 0.024(2)
N1 0.049(2) 0.032(2) 0.0334(19) 0.0028(16) 0.0056(18) 0.0025(19)
N2 0.052(2) 0.029(2) 0.0276(18) 0.0001(15) 0.0140(17) -0.0003(18)
N3 0.087(3) 0.036(2) 0.036(2) 0.0078(18) 0.022(2) 0.017(2)
N4 0.048(2) 0.034(2) 0.0337(19) -0.0034(16) 0.0154(17) -0.0063(18)
N5 0.041(2) 0.030(2) 0.0330(19) -0.0004(16) 0.0121(16) -0.0035(17)
N6 0.087(3) 0.036(2) 0.035(2) -0.0080(18) 0.018(2) -0.010(2)
C1 0.063(4) 0.066(4) 0.109(5) 0.029(4) 0.030(4) -0.005(3)
C2 0.040(3) 0.052(4) 0.096(5) 0.005(3) 0.017(3) -0.008(3)
C3 0.053(3) 0.047(3) 0.056(3) 0.006(3) -0.006(3) 0.000(3)
C4 0.083(5) 0.086(5) 0.100(5) -0.037(4) 0.018(4) 0.016(4)
C5 0.059(4) 0.034(3) 0.081(4) 0.016(3) 0.024(3) 0.008(3)
C6 0.061(4) 0.034(3) 0.051(3) 0.008(2) 0.013(3) 0.006(3)
C7 0.083(4) 0.042(3) 0.031(2) 0.007(2) 0.016(2) 0.011(3)
C8 0.080(4) 0.040(3) 0.030(2) 0.002(2) 0.014(2) 0.008(3)
C9 0.184(8) 0.050(4) 0.025(3) -0.001(2) 0.017(4) 0.027(4)
C10 0.186(8) 0.051(4) 0.042(3) -0.015(3) 0.033(4) 0.009(5)
C11 0.107(5) 0.029(3) 0.046(3) -0.001(2) 0.029(3) 0.011(3)
C12 0.057(3) 0.030(3) 0.036(2) 0.001(2) 0.023(2) 0.001(2)
C13 0.094(5) 0.062(4) 0.061(4) 0.018(3) 0.024(3) 0.026(4)
C14 0.074(4) 0.043(3) 0.065(3) 0.026(3) 0.023(3) 0.016(3)
C15 0.110(7) 0.093(6) 0.126(7) 0.010(5) 0.016(5) -0.034(5)
C16 0.145(7) 0.058(4) 0.065(4) 0.017(3) 0.013(4) 0.036(5)
C17 0.357(16) 0.082(6) 0.112(6) 0.050(5) 0.164(9) 0.092(8)
C18 0.078(5) 0.102(5) 0.065(4) -0.034(4) 0.034(3) -0.042(4)
C19 0.042(3) 0.053(3) 0.042(3) -0.007(2) 0.009(2) -0.015(2)
C20 0.038(3) 0.045(3) 0.040(3) -0.007(2) 0.003(2) -0.006(2)
C21 0.077(5) 0.046(4) 0.096(5) -0.013(3) 0.007(4) -0.002(3)
C22 0.064(4) 0.053(4) 0.052(3) -0.020(3) 0.026(3) -0.009(3)
C23 0.060(3) 0.046(3) 0.037(3) -0.014(2) 0.015(2) -0.009(3)
C24 0.060(3) 0.039(3) 0.033(2) 0.001(2) 0.014(2) -0.007(2)
C25 0.055(3) 0.031(3) 0.039(3) 0.005(2) 0.016(2) -0.007(2)
C26 0.102(5) 0.044(4) 0.054(3) 0.015(3) 0.025(3) 0.012(3)
C27 0.129(6) 0.038(4) 0.082(4) 0.012(3) 0.039(4) 0.029(4)
C28 0.109(5) 0.041(3) 0.056(3) 0.000(3) 0.041(3) 0.013(3)
C29 0.064(3) 0.028(3) 0.041(3) 0.000(2) 0.025(2) -0.004(2)
C30 0.110(14) 0.033(7) 0.026(6) 0.000(5) 0.006(7) 0.009(9)
C31 0.023(7) 0.048(7) 0.032(6) -0.009(5) 0.016(5) 0.000(5)
C32 0.069(9) 0.118(13) 0.050(7) -0.021(7) -0.001(6) 0.025(8)
C33 0.194(9) 0.069(5) 0.092(5) 0.015(4) 0.077(6) -0.018(6)
C34 0.183(9) 0.074(5) 0.063(4) -0.013(4) 0.060(5) 0.012(5)
C30A 0.067(10) 0.055(9) 0.043(7) -0.003(6) 0.003(7) -0.017(8)
C31A 0.045(10) 0.056(9) 0.052(8) -0.003(6) 0.031(7) -0.008(6)
C32A 0.069(11) 0.129(15) 0.150(15) -0.009(12) 0.065(10) -0.015(10)
Cl5 0.234(9) 0.156(7) 0.280(10) 0.009(7) 0.156(8) -0.011(6)
N7 0.067(4) 0.092(5) 0.142(6) -0.004(5) 0.006(4) -0.019(4)
C35 0.078(5) 0.056(4) 0.076(4) -0.011(3) 0.012(3) -0.024(4)
C36 0.110(7) 0.081(7) 0.219(12) 0.019(7) 0.030(7) 0.002(6)

loop_
_atom_type_symbol
_atom_type_description
_atom_type_scat_dispersion_real
_atom_type_scat_dispersion_imag
_atom_type_scat_source
C C 0.0033 0.0016 'International Tables Vol C Tables 4.2.6.8 and 6.1.1.4'
H H 0.0000 0.0000 'International Tables Vol C Tables 4.2.6.8 and 6.1.1.4'
N N 0.0061 0.0033 'International Tables Vol C Tables 4.2.6.8 and 6.1.1.4'
O O 0.0106 0.0060 'International Tables Vol C Tables 4.2.6.8 and 6.1.1.4'
S S 0.1246 0.1234 'International Tables Vol C Tables 4.2.6.8 and 6.1.1.4'
Cl Cl 0.1484 0.1585 'International Tables Vol C Tables 4.2.6.8 and 6.1.1.4'
Cd Cd -0.8075 1.2024 'International Tables Vol C Tables 4.2.6.8 and 6.1.1.4'

loop_
_geom_angle_atom_site_label_1
_geom_angle_atom_site_label_2
_geom_angle_atom_site_label_3
_geom_angle
_geom_angle_site_symmetry_1
_geom_angle_site_symmetry_3
_geom_angle_publ_flag
N2 Cd1 N1 74.39(13) . . ?
N2 Cd1 Cl2 102.68(9) . . ?
N1 Cd1 Cl2 172.92(10) . . ?
N2 Cd1 S1 100.65(10) . . ?
N1 Cd1 S1 78.90(10) . . ?
Cl2 Cd1 S1 95.49(3) . . ?
N2 Cd1 S2 143.68(9) . . ?
N1 Cd1 S2 79.09(10) . . ?
Cl2 Cd1 S2 106.18(4) . . ?
S1 Cd1 S2 98.07(5) . . ?
N2 Cd1 Cl1 84.87(9) . . ?
N1 Cd1 Cl1 98.63(10) . . ?
Cl2 Cd1 Cl1 87.44(3) . . ?
S1 Cd1 Cl1 172.99(5) . . ?
S2 Cd1 Cl1 74.97(4) . . ?
N5 Cd2 N4 73.98(12) . . ?
N5 Cd2 Cl1 102.88(9) . . ?
N4 Cd2 Cl1 169.98(9) . . ?
N5 Cd2 S3 101.46(9) . . ?
N4 Cd2 S3 79.15(9) . . ?
Cl1 Cd2 S3 92.35(4) . . ?
N5 Cd2 S4 143.73(9) . . ?
N4 Cd2 S4 79.65(10) . . ?
Cl1 Cd2 S4 106.96(5) . . ?
S3 Cd2 S4 97.46(5) . . ?
N5 Cd2 Cl2 86.75(9) . . ?
N4 Cd2 Cl2 101.30(9) . . ?
Cl1 Cd2 Cl2 87.89(3) . . ?
S3 Cd2 Cl2 171.51(4) . . ?
S4 Cd2 Cl2 74.38(4) . . ?
Cd2 Cl1 Cd1 90.30(3) . . ?
Cd1 Cl2 Cd2 90.54(2) . . ?
O2 Cl3 O3 109.1(3) . . ?
O2 Cl3 O1 111.4(4) . . ?
O3 Cl3 O1 110.6(4) . . ?
O2 Cl3 O4 112.1(4) . . ?
O3 Cl3 O4 107.9(3) . . ?
O1 Cl3 O4 105.7(3) . . ?
O5 Cl4 O5 110.5(4) . 2 ?
O5 Cl4 O6 108.9(2) . 2 ?
O5 Cl4 O6 108.8(2) 2 2 ?
O5 Cl4 O6 108.8(2) . . ?
O5 Cl4 O6 108.9(2) 2 . ?
O6 Cl4 O6 110.8(4) 2 . ?
C1 S1 C2 101.0(3) . . ?
C1 S1 Cd1 102.4(2) . . ?
C2 S1 Cd1 97.27(18) . . ?
C4 S2 C5 102.6(3) . . ?
C4 S2 Cd1 110.6(3) . . ?
C5 S2 Cd1 92.36(18) . . ?
C18 S3 C19 102.6(3) . . ?
C18 S3 Cd2 101.7(2) . . ?
C19 S3 Cd2 96.82(16) . . ?
C21 S4 C22 101.9(3) . . ?
C21 S4 Cd2 111.5(2) . . ?
C22 S4 Cd2 91.78(17) . . ?
C3 N1 C6 110.1(4) . . ?
C3 N1 C7 110.5(4) . . ?
C6 N1 C7 110.7(4) . . ?
C3 N1 Cd1 110.1(3) . . ?
C6 N1 Cd1 114.8(3) . . ?
C7 N1 Cd1 100.4(3) . . ?
C12 N2 C8 118.4(4) . . ?
C12 N2 Cd1 129.8(3) . . ?
C8 N2 Cd1 111.7(3) . . ?
C12 N3 C13 125.8(4) . . ?
C20 N4 C24 110.8(4) . . ?
C20 N4 C23 110.4(4) . . ?
C24 N4 C23 110.2(3) . . ?
C20 N4 Cd2 109.9(3) . . ?
C24 N4 Cd2 100.9(3) . . ?
C23 N4 Cd2 114.4(3) . . ?
C29 N5 C25 118.5(4) . . ?
C29 N5 Cd2 130.3(3) . . ?
C25 N5 Cd2 111.2(3) . . ?
C29 N6 C30A 134.3(6) . . ?
C29 N6 C30 116.4(5) . . ?
C30A N6 C30 29.6(6) . . ?
C3 C2 S1 114.6(4) . . ?
N1 C3 C2 113.2(4) . . ?
C6 C5 S2 115.5(4) . . ?
N1 C6 C5 113.9(4) . . ?
N1 C7 C8 112.6(4) . . ?
C9 C8 N2 121.9(5) . . ?
C9 C8 C7 120.8(4) . . ?
N2 C8 C7 117.2(4) . . ?
C8 C9 C10 118.7(5) . . ?
C11 C10 C9 120.8(5) . . ?
C10 C11 C12 118.7(5) . . ?
N2 C12 N3 116.6(4) . . ?
N2 C12 C11 121.4(4) . . ?
N3 C12 C11 121.9(4) . . ?
N3 C13 C14 116.1(5) . . ?
C17 C14 C16 116.0(6) . . ?
C17 C14 C13 116.7(6) . . ?
C16 C14 C13 111.9(5) . . ?
C17 C14 C15 103.9(7) . . ?
C16 C14 C15 103.3(6) . . ?
C13 C14 C15 102.7(5) . . ?
C20 C19 S3 114.8(3) . . ?
N4 C20 C19 113.8(4) . . ?
C23 C22 S4 115.6(3) . . ?
N4 C23 C22 113.3(4) . . ?
N4 C24 C25 113.0(3) . . ?
C26 C25 N5 122.7(5) . . ?
C26 C25 C24 120.4(4) . . ?
N5 C25 C24 116.9(4) . . ?
C25 C26 C27 118.3(5) . . ?
C28 C27 C26 120.2(6) . . ?
C27 C28 C29 119.7(5) . . ?
N5 C29 N6 117.3(4) . . ?
N5 C29 C28 120.5(4) . . ?
N6 C29 C28 122.2(4) . . ?
C31 C30 N6 113.7(9) . . ?
C33 C31 C30 115.4(9) . . ?
C33 C31 C34 115.9(8) . . ?
C30 C31 C34 108.7(8) . . ?
C33 C31 C32 103.5(8) . . ?
C30 C31 C32 110.2(9) . . ?
C34 C31 C32 102.1(8) . . ?
C31 C33 C31A 21.4(6) . . ?
C31 C34 C31A 20.8(6) . . ?
N6 C30A C31A 112.1(9) . . ?
C33 C31A C30A 112.7(9) . . ?
C33 C31A C34 114.7(8) . . ?
C30A C31A C34 110.5(8) . . ?
C33 C31A C32A 103.5(8) . . ?
C30A C31A C32A 108.7(9) . . ?
C34 C31A C32A 106.1(8) . . ?
O8 Cl5 O9 111.5(10) . . ?
O8 Cl5 O7 114.3(9) . . ?
O9 Cl5 O7 110.3(8) . . ?
O8 Cl5 O7 109.3(9) . 5_656 ?
O9 Cl5 O7 107.2(8) . 5_656 ?
O7 Cl5 O7 103.6(8) . 5_656 ?
O8 Cl5 Cl5 126.8(10) . 5_656 ?
O9 Cl5 Cl5 121.3(9) . 5_656 ?
O7 Cl5 Cl5 53.2(5) . 5_656 ?
O7 Cl5 Cl5 50.4(5) 5_656 5_656 ?
Cl5 O7 Cl5 76.4(8) . 5_656 ?
N7 C35 C36 169.8(9) . . ?
N9 C38 C39 163(3) . . ?

loop_
_geom_bond_atom_site_label_1
_geom_bond_atom_site_label_2
_geom_bond_distance
_geom_bond_site_symmetry_2
_geom_bond_publ_flag
Cd1 N2 2.336(4) . ?
Cd1 N1 2.392(4) . ?
Cd1 Cl2 2.5362(5) . ?
Cd1 S1 2.6688(13) . ?
Cd1 S2 2.6909(15) . ?
Cd1 Cl1 2.7664(11) . ?
Cd2 N5 2.358(4) . ?
Cd2 N4 2.373(4) . ?
Cd2 Cl1 2.5305(12) . ?
Cd2 S3 2.6825(13) . ?
Cd2 S4 2.7035(14) . ?
Cd2 Cl2 2.7509(6) . ?
Cl3 O2 1.391(5) . ?
Cl3 O3 1.392(4) . ?
Cl3 O1 1.402(5) . ?
Cl3 O4 1.422(4) . ?
Cl4 O5 1.427(4) . ?
Cl4 O5 1.427(4) 2 ?
Cl4 O6 1.427(4) 2 ?
Cl4 O6 1.427(4) . ?
S1 C1 1.794(7) . ?
S1 C2 1.808(6) . ?
S2 C4 1.805(7) . ?
S2 C5 1.825(6) . ?
S3 C18 1.793(6) . ?
S3 C19 1.809(5) . ?
S4 C21 1.793(6) . ?
S4 C22 1.806(6) . ?
N1 C3 1.473(7) . ?
N1 C6 1.476(6) . ?
N1 C7 1.487(6) . ?
N2 C12 1.345(6) . ?
N2 C8 1.362(6) . ?
N3 C12 1.350(6) . ?
N3 C13 1.469(7) . ?
N4 C20 1.477(6) . ?
N4 C24 1.483(6) . ?
N4 C23 1.493(6) . ?
N5 C29 1.350(5) . ?
N5 C25 1.370(6) . ?
N6 C29 1.351(6) . ?
N6 C30A 1.484(12) . ?
N6 C30 1.494(12) . ?
C2 C3 1.522(8) . ?
C5 C6 1.504(8) . ?
C7 C8 1.518(7) . ?
C8 C9 1.359(7) . ?
C9 C10 1.381(9) . ?
C10 C11 1.342(8) . ?
C11 C12 1.396(6) . ?
C13 C14 1.482(8) . ?
C14 C17 1.443(8) . ?
C14 C16 1.481(8) . ?
C14 C15 1.618(10) . ?
C19 C20 1.518(7) . ?
C22 C23 1.524(7) . ?
C24 C25 1.503(6) . ?
C25 C26 1.344(7) . ?
C26 C27 1.395(8) . ?
C27 C28 1.348(8) . ?
C28 C29 1.393(7) . ?
C30 C31 1.481(11) . ?
C31 C33 1.455(11) . ?
C31 C34 1.500(10) . ?
C31 C32 1.521(12) . ?
C33 C31A 1.470(11) . ?
C34 C31A 1.505(11) . ?
C30A C31A 1.492(11) . ?
C31A C32A 1.516(12) . ?
Cl5 O8 1.560(18) . ?
Cl5 O9 1.591(18) . ?
Cl5 O7 1.597(13) . ?
Cl5 O7 1.662(13) 5_656 ?
Cl5 Cl5 2.016(17) 5_656 ?
O7 Cl5 1.662(13) 5_656 ?
N7 C35 1.124(8) . ?
C35 C36 1.418(10) . ?
N8 C37 1.26(2) . ?
N9 C38 1.175(18) . ?
C38 C39 1.450(18) . ?
